data_2203538
loop_
_publ_author_name
'Bao-Ling Yuan'
'Hua-Chun Lan'
'Yi-Ping Chen'
'Yan-Bo Li'

_publ_section_title
;
 Bis(3-carboxypropanaminium) tetrachlorocuprate(II)
;
_journal_issue 5
_journal_name_full 'Acta Crystallographica Section E'
_journal_page_first m617
_journal_page_last m619
_journal_paper_doi 10.1107/S1600536804008803
_journal_volume 60
_journal_year 2004
_chemical_formula_iupac '(C4 H10 N O2)2 [Cu Cl4]'
_chemical_formula_moiety '2C4 H10 N O2 1+, Cl4 Cu 2-'
_chemical_formula_sum 'C8 H20 Cl4 Cu N2 O4'
_chemical_formula_weight 413.60
_chemical_name_systematic
;
bis(3-carboxypropanaminium) tetrachlorocopper(II)
;
_space_group_IT_number 14
_symmetry_cell_setting monoclinic
_symmetry_space_group_name_Hall '-P 2ybc'
_symmetry_space_group_name_H-M 'P 1 21/c 1'
_atom_sites_solution_hydrogens geom
_atom_sites_solution_primary direct
_atom_sites_solution_secondary difmap
_cell_angle_alpha 90.00
_cell_angle_beta 91.476(7)
_cell_angle_gamma 90.00
_cell_formula_units_Z 2
_cell_length_a 15.196(2)
_cell_length_b 7.2371(10)
_cell_length_c 7.5015(10)
_cell_measurement_reflns_used 50
_cell_measurement_temperature 293(2)
_cell_measurement_theta_max 27.46
_cell_measurement_theta_min 3.12
_cell_volume 824.70(19)
_computing_cell_refinement CrystalClear
_computing_data_collection 'CrystalClear (Rigaku, 2002)'
_computing_data_reduction CrystalClear
_computing_molecular_graphics SHELXTL
_computing_publication_material SHELXTL
_computing_structure_refinement SHELXTL
_computing_structure_solution 'SHELXTL (Siemens, 1994)'
_diffrn_ambient_temperature 293(2)
_diffrn_measured_fraction_theta_full 0.995
_diffrn_measured_fraction_theta_max 0.995
_diffrn_measurement_device_type 'Rigaku Mercury CCD'
_diffrn_measurement_method \w
_diffrn_radiation_monochromator graphite
_diffrn_radiation_source 'rotating-anode generator'
_diffrn_radiation_type MoK\a
_diffrn_radiation_wavelength 0.71073
_diffrn_reflns_av_R_equivalents 0.0350
_diffrn_reflns_av_sigmaI/netI 0.0345
_diffrn_reflns_limit_h_max 19
_diffrn_reflns_limit_h_min -19
_diffrn_reflns_limit_k_max 6
_diffrn_reflns_limit_k_min -9
_diffrn_reflns_limit_l_max 9
_diffrn_reflns_limit_l_min -9
_diffrn_reflns_number 5982
_diffrn_reflns_theta_full 27.46
_diffrn_reflns_theta_max 27.46
_diffrn_reflns_theta_min 3.12
_exptl_absorpt_coefficient_mu 1.980
_exptl_absorpt_correction_T_max 0.888
_exptl_absorpt_correction_T_min 0.691
_exptl_absorpt_correction_type multi-scan
_exptl_absorpt_process_details '(CrystalClear; Rigaku, 2002)'
_exptl_crystal_colour 'metallic yellow'
_exptl_crystal_density_diffrn 1.666
_exptl_crystal_density_method 'not measured'
_exptl_crystal_description platelet
_exptl_crystal_F_000 422
_exptl_crystal_size_max 0.22
_exptl_crystal_size_mid 0.16
_exptl_crystal_size_min 0.06
_refine_diff_density_max 0.670
_refine_diff_density_min -0.490
_refine_ls_extinction_method none
_refine_ls_goodness_of_fit_ref 0.966
_refine_ls_hydrogen_treatment constr
_refine_ls_matrix_type full
_refine_ls_number_parameters 88
_refine_ls_number_reflns 1884
_refine_ls_number_restraints 0
_refine_ls_restrained_S_all 0.966
_refine_ls_R_factor_all 0.0525
_refine_ls_R_factor_gt 0.0448
_refine_ls_shift/su_max 0.000
_refine_ls_shift/su_mean 0.000
_refine_ls_structure_factor_coef Fsqd
_refine_ls_weighting_details 'calc w = 1/[\s^2^(Fo^2^)+(0.1P)^2^] where P = (Fo^2^+2Fc^2^)/3'
_refine_ls_weighting_scheme calc
_refine_ls_wR_factor_gt 0.1258
_refine_ls_wR_factor_ref 0.1346
_reflns_number_gt 1646
_reflns_number_total 1884
_reflns_threshold_expression I>2\s(I)
_cod_data_source_file br6145.cif
_cod_data_source_block I
_cod_depositor_comments
;
The following automatic conversions were performed:
'_exptl_absorpt_correction_type' value 'Multi-scan' changed to
'multi-scan' according to
'/home/saulius/struct/CIF-dictionaries/cif_core.dic' dictionary named
'cif_core.dic' version 2.4.1 from 2010-06-29.

'_geom_bond_publ_flag'
value 'Yes' changed to 'yes' according to
'/home/saulius/struct/CIF-dictionaries/cif_core.dic' dictionary named
'cif_core.dic' version 2.4.1 from 2010-06-29 (3
times).

'_geom_bond_publ_flag' value 'No' changed to 'no' according to
'/home/saulius/struct/CIF-dictionaries/cif_core.dic' dictionary named
'cif_core.dic' version 2.4.1 from 2010-06-29 (19
times).

'_geom_angle_publ_flag' value 'No' changed to 'no' according to
'/home/saulius/struct/CIF-dictionaries/cif_core.dic' dictionary named
'cif_core.dic' version 2.4.1 from 2010-06-29 (40
times).

'_geom_angle_publ_flag' value 'Yes' changed to 'yes' according to
'/home/saulius/struct/CIF-dictionaries/cif_core.dic' dictionary named
'cif_core.dic' version 2.4.1 from 2010-06-29 (3 times).

Automatic conversion script
Id: cif_fix_enum 1527 2010-12-29 10:47:43Z saulius 

The following automatic conversions were performed:

'_exptl_absorpt_correction_type' value 'Multi-scan' changed to
'multi-scan' according to
/home/saulius/struct/CIF-dictionaries/cif_core.dic dictionary named
'cif_core.dic' version 2.4.1 from 2010-06-29.

'_geom_bond_publ_flag'
value 'Yes' changed to 'yes' according to
/home/saulius/struct/CIF-dictionaries/cif_core.dic dictionary named
'cif_core.dic' version 2.4.1 from 2010-06-29 (3
times).

'_geom_bond_publ_flag' value 'No' changed to 'no' according
to /home/saulius/struct/CIF-dictionaries/cif_core.dic dictionary
named 'cif_core.dic' version 2.4.1 from 2010-06-29 (19
times).

'_geom_angle_publ_flag' value 'No' changed to 'no' according
to /home/saulius/struct/CIF-dictionaries/cif_core.dic dictionary
named 'cif_core.dic' version 2.4.1 from 2010-06-29 (40
times).

'_geom_angle_publ_flag' value 'Yes' changed to 'yes'
according to /home/saulius/struct/CIF-dictionaries/cif_core.dic
dictionary named 'cif_core.dic' version 2.4.1 from 2010-06-29 (3
times).

Automatic conversion script
Id: cif_fix_values 1715 2011-07-08 13:25:40Z adriana 
;
_cod_original_cell_volume 824.7(2)
_cod_original_sg_symbol_H-M 'P 21/c'
_cod_database_code 2203538
_cod_database_fobs_code 2203538

loop_
_symmetry_equiv_pos_as_xyz
'x, y, z'
'-x, y+1/2, -z+1/2'
'-x, -y, -z'
'x, -y-1/2, z-1/2'

loop_
_atom_site_label
_atom_site_fract_x
_atom_site_fract_y
_atom_site_fract_z
_atom_site_U_iso_or_equiv
_atom_site_adp_type
_atom_site_calc_flag
_atom_site_refinement_flags
_atom_site_occupancy
_atom_site_type_symbol
Cu 0.5000 0.0000 0.0000 0.0354(2) Uani d S 1 Cu
Cl2 0.35112(5) -0.03350(12) -0.02975(12) 0.0481(2) Uani d . 1 Cl
Cl1 0.48102(5) 0.21171(11) 0.22244(9) 0.0432(2) Uani d . 1 Cl
N1 0.3625(2) -0.0214(4) 0.5049(5) 0.0502(7) Uani d . 1 N
H1D 0.3939 0.0086 0.6024 0.075 Uiso calc R 1 H
H1E 0.3845 0.0354 0.4108 0.075 Uiso calc R 1 H
H1F 0.3647 -0.1432 0.4887 0.075 Uiso calc R 1 H
O2 0.1003(2) -0.0334(6) 0.0742(5) 0.0997(14) Uani d . 1 O
C2 0.2163(3) -0.0081(5) 0.3648(6) 0.0643(12) Uani d . 1 C
H2A 0.2416 0.0526 0.2628 0.077 Uiso calc R 1 H
H2B 0.2185 -0.1403 0.3440 0.077 Uiso calc R 1 H
C1 0.2709(2) 0.0357(6) 0.5260(6) 0.0569(9) Uani d . 1 C
H1A 0.2689 0.1677 0.5482 0.068 Uiso calc R 1 H
H1B 0.2469 -0.0267 0.6283 0.068 Uiso calc R 1 H
O1 -0.0116(2) 0.0714(7) 0.2266(5) 0.1128(15) Uani d . 1 O
H1C -0.0375 0.0585 0.1301 0.169 Uiso calc R 1 H
C4 0.0693(3) 0.0259(7) 0.2115(7) 0.0750(14) Uani d . 1 C
C3 0.1235(3) 0.0483(8) 0.3767(7) 0.0858(16) Uani d . 1 C
H3A 0.1219 0.1773 0.4118 0.103 Uiso calc R 1 H
H3B 0.0968 -0.0229 0.4706 0.103 Uiso calc R 1 H

loop_
_atom_site_aniso_label
_atom_site_aniso_U_11
_atom_site_aniso_U_22
_atom_site_aniso_U_33
_atom_site_aniso_U_12
_atom_site_aniso_U_13
_atom_site_aniso_U_23
Cu 0.0463(3) 0.0338(3) 0.0262(3) -0.00043(19) 0.0014(2) -0.00618(17)
Cl2 0.0459(5) 0.0524(5) 0.0459(5) -0.0014(3) 0.0016(3) -0.0022(3)
Cl1 0.0664(5) 0.0345(4) 0.0287(4) 0.0051(3) 0.0002(3) -0.0068(3)
N1 0.0476(15) 0.0518(18) 0.0507(17) -0.0015(11) -0.0061(13) -0.0021(12)
O2 0.0533(16) 0.184(5) 0.061(2) 0.0107(18) -0.0052(15) -0.002(2)
C2 0.055(2) 0.094(4) 0.044(2) 0.0061(19) -0.0024(17) -0.0035(18)
C1 0.0491(18) 0.069(2) 0.052(2) 0.0034(16) -0.0031(15) -0.0082(18)
O1 0.0588(19) 0.211(5) 0.068(2) 0.033(2) -0.0105(15) -0.020(3)
C4 0.052(2) 0.117(4) 0.056(3) 0.004(2) 0.0038(18) 0.003(2)
C3 0.057(2) 0.141(5) 0.059(3) 0.012(3) -0.0059(19) -0.011(3)

loop_
_atom_type_symbol
_atom_type_description
_atom_type_scat_dispersion_real
_atom_type_scat_dispersion_imag
_atom_type_scat_source
C C 0.0033 0.0016 'International Tables Vol C Tables 4.2.6.8 and 6.1.1.4'
H H 0.0000 0.0000 'International Tables Vol C Tables 4.2.6.8 and 6.1.1.4'
N N 0.0061 0.0033 'International Tables Vol C Tables 4.2.6.8 and 6.1.1.4'
O O 0.0106 0.0060 'International Tables Vol C Tables 4.2.6.8 and 6.1.1.4'
Cl Cl 0.1484 0.1585 'International Tables Vol C Tables 4.2.6.8 and 6.1.1.4'
Cu Cu 0.3201 1.2651 'International Tables Vol C Tables 4.2.6.8 and 6.1.1.4'

loop_
_geom_angle_atom_site_label_1
_geom_angle_atom_site_label_2
_geom_angle_atom_site_label_3
_geom_angle_site_symmetry_1
_geom_angle_site_symmetry_3
_geom_angle
_geom_angle_publ_flag
Cl2 Cu Cl2 . 3_655 180.000(6) no
Cl2 Cu Cl1 . . 89.96(3) yes
Cl2 Cu Cl1 3_655 . 90.04(3) no
Cl2 Cu Cl1 . 3_655 90.04(3) no
Cl2 Cu Cl1 3_655 3_655 89.96(3) no
Cl1 Cu Cl1 . 3_655 180.00(2) no
Cl2 Cu Cl1 . 4_565 85.85(3) no
Cl2 Cu Cl1 3_655 4_565 94.15(3) no
Cl1 Cu Cl1 . 4_565 91.673(12) no
Cl1 Cu Cl1 3_655 4_565 88.327(12) no
Cl2 Cu Cl1 . 2_645 94.15(3) yes
Cl2 Cu Cl1 3_655 2_645 85.85(3) no
Cl1 Cu Cl1 . 2_645 88.327(12) yes
Cl1 Cu Cl1 3_655 2_645 91.673(12) no
Cl1 Cu Cl1 4_565 2_645 180.00(2) no
C1 N1 H1D . . 109.5 no
C1 N1 H1E . . 109.5 no
H1D N1 H1E . . 109.5 no
C1 N1 H1F . . 109.5 no
H1D N1 H1F . . 109.5 no
H1E N1 H1F . . 109.5 no
C3 C2 C1 . . 114.1(4) no
C3 C2 H2A . . 108.7 no
C1 C2 H2A . . 108.7 no
C3 C2 H2B . . 108.7 no
C1 C2 H2B . . 108.7 no
H2A C2 H2B . . 107.6 no
N1 C1 C2 . . 111.4(3) no
N1 C1 H1A . . 109.3 no
C2 C1 H1A . . 109.3 no
N1 C1 H1B . . 109.3 no
C2 C1 H1B . . 109.3 no
H1A C1 H1B . . 108.0 no
C4 O1 H1C . . 109.5 no
O2 C4 O1 . . 123.8(5) no
O2 C4 C3 . . 121.8(4) no
O1 C4 C3 . . 114.4(4) no
C2 C3 C4 . . 115.6(4) no
C2 C3 H3A . . 108.4 no
C4 C3 H3A . . 108.4 no
C2 C3 H3B . . 108.4 no
C4 C3 H3B . . 108.4 no
H3A C3 H3B . . 107.4 no

loop_
_geom_bond_atom_site_label_1
_geom_bond_atom_site_label_2
_geom_bond_site_symmetry_2
_geom_bond_distance
_geom_bond_publ_flag
Cu Cl2 . 2.2806(9) yes
Cu Cl2 3_655 2.2806(9) no
Cu Cl1 . 2.2891(7) yes
Cu Cl1 3_655 2.2891(7) no
Cu Cl1 4_565 2.9564(8) yes
Cu Cl1 2_645 2.9564(8) no
N1 C1 . 1.464(5) no
N1 H1D . 0.8900 no
N1 H1E . 0.8900 no
N1 H1F . 0.8900 no
O2 C4 . 1.221(6) no
C2 C3 . 1.472(6) no
C2 C1 . 1.483(6) no
C2 H2A . 0.9700 no
C2 H2B . 0.9700 no
C1 H1A . 0.9700 no
C1 H1B . 0.9700 no
O1 C4 . 1.280(5) no
O1 H1C . 0.8200 no
C4 C3 . 1.479(7) no
C3 H3A . 0.9700 no
C3 H3B . 0.9700 no

loop_
_geom_hbond_atom_site_label_D
_geom_hbond_atom_site_label_H
_geom_hbond_atom_site_label_A
_geom_hbond_site_symmetry_A
_geom_hbond_distance_DH
_geom_hbond_distance_HA
_geom_hbond_distance_DA
_geom_hbond_angle_DHA
N1 H1D Cl1 3_656 0.89 2.78 3.389(3) 126
N1 H1D Cl1 4_566 0.89 2.57 3.284(3) 138
N1 H1E Cl1 1 0.89 2.42 3.283(3) 162
N1 H1D Cl2 1_556 0.89 2.87 3.501(4) 129
N1 H1F Cl2 4_556 0.89 2.35 3.236(3) 172
O1 H1C O2 3 0.82 1.79 2.613(5) 177
